data_4102731
loop_
_publ_author_name
'Benjamin J. Coe'
'John Fielden'
'Simon P. Foxon'
'James A. Harris'
'Madeleine Helliwell'
'Bruce S. Brunschwig'
'Inge Asselberghs'
'Koen Clays'
'Javier Gar\'in'
'Jes\'us Orduna'

_publ_contact_author_address
;
School of Chemistry, University of Manchester, Oxford Road, Manchester, M13
 9PL, UK.
;
_publ_contact_author_email b.coe@manchester.ac.uk
_publ_contact_author_name 'Benjamin J. Coe'
_publ_section_title
;
 Diquat Derivatives: Highly Active, Two-Dimensional Nonlinear Optical
 Chromophores with Potential Redox Switchability
;
_journal_name_full 'Journal of the American Chemical Society'
_journal_page_first 10498
_journal_page_last 10512
_journal_paper_doi 10.1021/ja103289a
_journal_volume 132
_journal_year 2010
_chemical_formula_moiety 'C24 H27 N3, 2(F6 P), C2 H3 N'
_chemical_formula_sum 'C26 H30 F12 N4 P2'
_chemical_formula_weight 688.48
_space_group_IT_number 14
_symmetry_cell_setting monoclinic
_symmetry_space_group_name_Hall '-P 2ybc'
_symmetry_space_group_name_H-M 'P 1 21/c 1'
_atom_sites_solution_hydrogens geom
_atom_sites_solution_primary direct
_atom_sites_solution_secondary difmap
_audit_creation_method SHELXL-97
_cell_angle_alpha 90.00
_cell_angle_beta 99.38(5)
_cell_angle_gamma 90.00
_cell_formula_units_Z 4
_cell_length_a 8.110(8)
_cell_length_b 23.628(10)
_cell_length_c 15.194(7)
_cell_measurement_reflns_used 1451
_cell_measurement_temperature 100(2)
_cell_measurement_theta_max 25.6905
_cell_measurement_theta_min 2.6784
_cell_volume 2873(3)
_computing_cell_refinement
; 
CrysAlis RED, Oxford Diffraction Ltd.,
Version 1.171.32.24 (release 21-04-2008 CrysAlis171 .NET)
(compiled Apr 21 2008,18:23:10)
;
_computing_data_collection
; 
CrysAlis CCD, Oxford Diffraction Ltd.,
Version 1.171.32.24 (release 21-04-2008 CrysAlis171 .NET)
(compiled Apr 21 2008,18:23:10)
;
_computing_data_reduction
; 
CrysAlis RED, Oxford Diffraction Ltd.,
Version 1.171.32.24 (release 21-04-2008 CrysAlis171 .NET)
(compiled Apr 21 2008,18:23:10)
;
_computing_molecular_graphics 'Bruker SHELXTL'
_computing_publication_material 'Bruker SHELXTL'
_computing_structure_refinement 'SHELXL-97 (Sheldrick, 1997)'
_computing_structure_solution 'SIR-2004 (Burla et al, 2005)'
_diffrn_ambient_temperature 100(2)
_diffrn_detector_area_resol_mean 8.3367
_diffrn_measured_fraction_theta_full 0.985
_diffrn_measured_fraction_theta_max 0.985
_diffrn_measurement_device_type 'Oxford Diffraction XCalibur 2'
_diffrn_measurement_method '\w scans'
_diffrn_radiation_monochromator graphite
_diffrn_radiation_source 'Enhance (Mo) X-ray Source'
_diffrn_radiation_type MoK\a
_diffrn_radiation_wavelength 0.71073
_diffrn_reflns_av_R_equivalents 0.0843
_diffrn_reflns_av_sigmaI/netI 0.1693
_diffrn_reflns_limit_h_max 7
_diffrn_reflns_limit_h_min -7
_diffrn_reflns_limit_k_max 19
_diffrn_reflns_limit_k_min -21
_diffrn_reflns_limit_l_max 10
_diffrn_reflns_limit_l_min -13
_diffrn_reflns_number 6239
_diffrn_reflns_theta_full 18.85
_diffrn_reflns_theta_max 18.85
_diffrn_reflns_theta_min 2.69
_exptl_absorpt_coefficient_mu 0.255
_exptl_absorpt_correction_T_max 1.00000
_exptl_absorpt_correction_T_min 0.69243
_exptl_absorpt_correction_type multi-scan
_exptl_absorpt_process_details
; 
CrysAlis RED, Oxford Diffraction Ltd.,
Version 1.171.32.24 (release 21-04-2008 CrysAlis171 .NET)
(compiled Apr 21 2008,18:23:10)
empirical absorption correction using spherical harmonics,
 implemented in SCALE3 ABSPACK scaling algorithm.
;
_exptl_crystal_colour 'dark purple'
_exptl_crystal_density_diffrn 1.592
_exptl_crystal_density_method 'not measured'
_exptl_crystal_description needle
_exptl_crystal_F_000 1408
_exptl_crystal_size_max 0.60
_exptl_crystal_size_mid 0.05
_exptl_crystal_size_min 0.04
_refine_diff_density_max 0.217
_refine_diff_density_min -0.278
_refine_diff_density_rms 0.052
_refine_ls_extinction_method none
_refine_ls_goodness_of_fit_ref 0.820
_refine_ls_hydrogen_treatment constr
_refine_ls_matrix_type full
_refine_ls_number_parameters 401
_refine_ls_number_reflns 2233
_refine_ls_number_restraints 258
_refine_ls_restrained_S_all 0.772
_refine_ls_R_factor_all 0.1044
_refine_ls_R_factor_gt 0.0477
_refine_ls_shift/su_max 0.000
_refine_ls_shift/su_mean 0.000
_refine_ls_structure_factor_coef Fsqd
_refine_ls_weighting_details
;
calc w=1/[\s\^2\^(Fo\^2\^)+(0.0214P)\^2\^+0.0000P] where
 P=(Fo\^2\^+2Fc\^2\^)/3'
;
_refine_ls_weighting_scheme calc
_refine_ls_wR_factor_gt 0.0647
_refine_ls_wR_factor_ref 0.0708
_reflns_number_gt 1213
_reflns_number_total 2233
_reflns_threshold_expression >2sigma(I)
_cod_data_source_file ja103289a_si_002_2.cif
_cod_data_source_block '[7](PF6)2.MeCN'
_cod_database_code 4102731

loop_
_symmetry_equiv_pos_as_xyz
'x, y, z'
'-x, y+1/2, -z+1/2'
'-x, -y, -z'
'x, -y-1/2, z-1/2'

loop_
_atom_site_label
_atom_site_type_symbol
_atom_site_fract_x
_atom_site_fract_y
_atom_site_fract_z
_atom_site_U_iso_or_equiv
_atom_site_adp_type
_atom_site_occupancy
_atom_site_symmetry_multiplicity
_atom_site_calc_flag
_atom_site_refinement_flags
C1 C 0.8930(7) 0.3081(3) 0.8999(4) 0.0259(18) Uani 1 1 d U
H1A H 0.9369 0.3268 0.8502 0.031 Uiso 1 1 calc R
H1B H 0.9695 0.2767 0.9221 0.031 Uiso 1 1 calc R
C2 C 0.8870(7) 0.3504(3) 0.9744(3) 0.0238(18) Uani 1 1 d U
H2A H 0.9921 0.3725 0.9835 0.029 Uiso 1 1 calc R
H2B H 0.8817 0.3294 1.0303 0.029 Uiso 1 1 calc R
C3 C 0.7395(7) 0.3917(2) 0.9578(3) 0.0267(18) Uani 1 1 d U
H3A H 0.6374 0.3724 0.9704 0.032 Uiso 1 1 calc R
H3B H 0.7620 0.4242 0.9992 0.032 Uiso 1 1 calc R
C4 C 0.6914(8) 0.2306(3) 0.8848(4) 0.0242(19) Uani 1 1 d U
H4 H 0.7775 0.2075 0.9160 0.029 Uiso 1 1 calc R
C5 C 0.5356(8) 0.2078(3) 0.8586(4) 0.0224(18) Uani 1 1 d U
H5 H 0.5135 0.1696 0.8723 0.027 Uiso 1 1 calc R
C6 C 0.4093(9) 0.2416(3) 0.8113(4) 0.0234(18) Uani 1 1 d U
C7 C 0.4488(8) 0.2973(3) 0.7925(4) 0.0201(17) Uani 1 1 d U
H7 H 0.3655 0.3211 0.7602 0.024 Uiso 1 1 calc R
C8 C 0.6039(9) 0.3178(3) 0.8197(4) 0.0199(17) Uani 1 1 d U
C9 C 0.6484(7) 0.3766(3) 0.7975(4) 0.0187(17) Uani 1 1 d U
C10 C 0.7457(7) 0.4667(3) 0.8480(4) 0.0215(18) Uani 1 1 d U
H10 H 0.7850 0.4916 0.8958 0.026 Uiso 1 1 calc R
C11 C 0.7249(7) 0.4864(3) 0.7603(4) 0.0255(19) Uani 1 1 d U
H11 H 0.7498 0.5247 0.7486 0.031 Uiso 1 1 calc R
C12 C 0.6677(7) 0.4499(3) 0.6900(4) 0.0230(18) Uani 1 1 d U
C13 C 0.6500(7) 0.4682(2) 0.5952(3) 0.038(2) Uani 1 1 d U
H13A H 0.7444 0.4537 0.5690 0.057 Uiso 1 1 calc R
H13B H 0.6488 0.5096 0.5922 0.057 Uiso 1 1 calc R
H13C H 0.5453 0.4533 0.5620 0.057 Uiso 1 1 calc R
C14 C 0.6269(7) 0.3956(3) 0.7114(4) 0.0211(17) Uani 1 1 d U
H14 H 0.5823 0.3704 0.6647 0.025 Uiso 1 1 calc R
C15 C 0.2440(8) 0.2181(3) 0.7834(4) 0.0252(18) Uani 1 1 d U
H15 H 0.2250 0.1804 0.8012 0.030 Uiso 1 1 calc R
C16 C 0.1136(8) 0.2459(3) 0.7335(4) 0.0261(18) Uani 1 1 d U
H16 H 0.1352 0.2836 0.7167 0.031 Uiso 1 1 calc R
C17 C -0.0542(8) 0.2249(3) 0.7032(4) 0.0219(18) Uani 1 1 d U
C18 C -0.1698(8) 0.2602(3) 0.6527(4) 0.0251(18) Uani 1 1 d U
H18 H -0.1372 0.2974 0.6392 0.030 Uiso 1 1 calc R
C19 C -0.3299(8) 0.2426(3) 0.6218(4) 0.0237(18) Uani 1 1 d U
H19 H -0.4064 0.2678 0.5877 0.028 Uiso 1 1 calc R
C20 C -0.3827(9) 0.1874(3) 0.6402(4) 0.0185(17) Uani 1 1 d U
C21 C -0.2620(8) 0.1513(3) 0.6883(3) 0.0221(17) Uani 1 1 d U
H21 H -0.2913 0.1133 0.6992 0.027 Uiso 1 1 calc R
C22 C -0.1046(8) 0.1698(3) 0.7195(3) 0.0234(18) Uani 1 1 d U
H22 H -0.0271 0.1447 0.7531 0.028 Uiso 1 1 calc R
C23 C -0.5939(7) 0.1128(3) 0.6350(4) 0.034(2) Uani 1 1 d U
H23A H -0.5321 0.0845 0.6062 0.050 Uiso 1 1 calc R
H23B H -0.7140 0.1084 0.6138 0.050 Uiso 1 1 calc R
H23C H -0.5708 0.1074 0.6998 0.050 Uiso 1 1 calc R
C24 C -0.6603(7) 0.2065(3) 0.5616(4) 0.0276(18) Uani 1 1 d U
H24A H -0.6676 0.2418 0.5946 0.041 Uiso 1 1 calc R
H24B H -0.7704 0.1883 0.5504 0.041 Uiso 1 1 calc R
H24C H -0.6237 0.2148 0.5046 0.041 Uiso 1 1 calc R
C25 C 0.1029(10) 0.5161(3) 0.6357(4) 0.067(3) Uani 1 1 d .
H25A H 0.0411 0.5342 0.6783 0.100 Uiso 1 1 calc R
H25B H 0.1196 0.4759 0.6509 0.100 Uiso 1 1 calc R
H25C H 0.0392 0.5196 0.5753 0.100 Uiso 1 1 calc R
C26 C 0.2649(11) 0.5436(4) 0.6395(5) 0.043(2) Uani 1 1 d .
F1 F 0.1430(4) 0.45701(14) 0.96286(19) 0.0392(11) Uani 1 1 d .
F2 F 0.3245(4) 0.44325(16) 0.7937(2) 0.0463(12) Uani 1 1 d .
F3 F 0.0738(4) 0.41985(14) 0.82567(19) 0.0428(11) Uani 1 1 d .
F4 F 0.3927(5) 0.47964(19) 0.9316(2) 0.0859(16) Uani 1 1 d .
F5 F 0.3048(5) 0.39018(17) 0.9149(2) 0.0645(14) Uani 1 1 d .
F6 F 0.1624(5) 0.50995(16) 0.8431(2) 0.0683(14) Uani 1 1 d .
F7 F 0.1140(7) 0.3761(2) 0.4107(2) 0.136(2) Uani 1 1 d .
F8 F 0.3377(5) 0.34075(17) 0.5002(2) 0.0732(14) Uani 1 1 d .
F9 F 0.2336(5) 0.42711(17) 0.5260(2) 0.0716(14) Uani 1 1 d .
F10 F 0.2114(5) 0.35381(16) 0.6167(2) 0.0629(13) Uani 1 1 d .
F11 F -0.0166(5) 0.38772(16) 0.5290(3) 0.0740(14) Uani 1 1 d .
F12 F 0.0871(5) 0.30152(18) 0.5014(3) 0.0916(16) Uani 1 1 d .
N1 N 0.7103(6) 0.4127(2) 0.8650(3) 0.0131(13) Uani 1 1 d U
N2 N 0.7254(6) 0.2852(2) 0.8673(3) 0.0192(14) Uani 1 1 d U
N3 N -0.5419(7) 0.1691(2) 0.6133(3) 0.0246(15) Uani 1 1 d U
N4 N 0.3892(9) 0.5655(3) 0.6435(4) 0.062(2) Uani 1 1 d .
P1 P 0.2341(2) 0.45024(9) 0.87803(13) 0.0309(6) Uani 1 1 d .
P2 P 0.1598(3) 0.36453(11) 0.51343(12) 0.0459(6) Uani 1 1 d .

loop_
_atom_site_aniso_label
_atom_site_aniso_U_11
_atom_site_aniso_U_22
_atom_site_aniso_U_33
_atom_site_aniso_U_23
_atom_site_aniso_U_13
_atom_site_aniso_U_12
C1 0.014(4) 0.038(5) 0.024(4) 0.005(4) -0.004(3) 0.005(4)
C2 0.012(4) 0.035(6) 0.021(4) 0.010(3) -0.006(3) -0.008(4)
C3 0.030(5) 0.034(5) 0.014(4) -0.008(3) -0.002(4) -0.007(4)
C4 0.020(5) 0.030(5) 0.021(4) 0.003(4) -0.001(4) 0.001(4)
C5 0.023(4) 0.020(5) 0.023(4) 0.000(4) 0.003(3) -0.004(4)
C6 0.029(4) 0.028(5) 0.014(4) -0.001(4) 0.005(4) -0.001(4)
C7 0.015(4) 0.029(5) 0.015(4) 0.001(4) 0.002(3) 0.000(4)
C8 0.016(4) 0.031(5) 0.013(4) -0.002(3) 0.003(4) 0.003(4)
C9 0.015(4) 0.030(5) 0.011(4) -0.009(3) 0.002(4) -0.001(4)
C10 0.013(4) 0.020(5) 0.028(4) -0.010(4) -0.006(4) 0.005(4)
C11 0.023(5) 0.022(5) 0.030(4) 0.004(4) 0.002(4) -0.001(4)
C12 0.019(5) 0.026(5) 0.022(4) 0.004(4) -0.002(3) 0.003(4)
C13 0.040(5) 0.046(6) 0.027(4) 0.015(4) 0.005(4) 0.008(4)
C14 0.019(5) 0.027(5) 0.017(4) -0.007(3) 0.004(4) 0.001(4)
C15 0.029(4) 0.028(5) 0.019(4) -0.002(4) 0.005(3) -0.007(4)
C16 0.019(4) 0.043(6) 0.020(4) -0.001(4) 0.014(3) -0.002(4)
C17 0.014(4) 0.036(5) 0.017(4) -0.001(4) 0.006(3) -0.011(4)
C18 0.031(4) 0.020(5) 0.025(4) -0.002(3) 0.006(4) -0.001(4)
C19 0.019(4) 0.028(5) 0.024(4) 0.001(4) 0.003(4) 0.004(4)
C20 0.018(4) 0.023(5) 0.015(4) -0.010(4) 0.004(3) 0.001(4)
C21 0.019(4) 0.025(5) 0.023(4) 0.000(3) 0.002(3) -0.008(4)
C22 0.020(4) 0.034(5) 0.015(4) -0.003(4) 0.002(4) -0.001(4)
C23 0.026(5) 0.042(5) 0.032(4) 0.000(4) 0.003(4) -0.017(4)
C24 0.011(4) 0.045(5) 0.027(4) -0.006(4) 0.004(3) -0.001(4)
C25 0.072(7) 0.071(7) 0.052(5) 0.006(5) -0.004(5) -0.011(6)
C26 0.044(6) 0.052(7) 0.033(5) -0.005(5) 0.004(6) -0.007(6)
F1 0.037(3) 0.050(3) 0.032(2) -0.006(2) 0.011(2) 0.005(2)
F2 0.029(3) 0.077(4) 0.037(2) 0.005(2) 0.015(2) 0.004(2)
F3 0.027(3) 0.060(3) 0.040(2) -0.009(2) 0.001(2) -0.014(2)
F4 0.050(3) 0.146(5) 0.059(3) -0.028(3) -0.002(2) -0.052(3)
F5 0.090(4) 0.062(4) 0.046(2) 0.021(2) 0.023(2) 0.052(3)
F6 0.118(4) 0.029(3) 0.063(3) 0.017(2) 0.031(3) 0.009(3)
F7 0.213(6) 0.157(5) 0.023(3) -0.015(3) -0.025(3) 0.116(4)
F8 0.062(3) 0.071(4) 0.095(3) 0.024(3) 0.038(3) 0.032(3)
F9 0.092(4) 0.030(3) 0.099(3) 0.019(3) 0.033(3) -0.006(3)
F10 0.085(3) 0.068(3) 0.030(2) 0.018(2) -0.007(2) 0.001(3)
F11 0.036(3) 0.065(4) 0.118(3) -0.016(3) 0.004(3) 0.011(3)
F12 0.056(3) 0.039(4) 0.162(4) -0.052(3) -0.034(3) 0.000(3)
N1 0.003(3) 0.024(4) 0.011(3) -0.001(3) 0.000(3) 0.004(3)
N2 0.003(3) 0.033(4) 0.022(3) 0.001(3) 0.003(3) -0.004(3)
N3 0.014(4) 0.031(4) 0.025(3) 0.001(3) -0.007(3) -0.003(3)
N4 0.075(6) 0.052(6) 0.059(5) -0.008(4) 0.015(5) -0.007(5)
P1 0.0232(14) 0.0409(18) 0.0282(13) -0.0024(14) 0.0031(13) -0.0042(14)
P2 0.0482(17) 0.054(2) 0.0323(17) -0.0029(13) -0.0042(12) 0.0108(16)

loop_
_atom_type_symbol
_atom_type_description
_atom_type_scat_dispersion_real
_atom_type_scat_dispersion_imag
_atom_type_scat_source
C C 0.0033 0.0016 'International Tables Vol C Tables 4.2.6.8 and 6.1.1.4'
H H 0.0000 0.0000 'International Tables Vol C Tables 4.2.6.8 and 6.1.1.4'
N N 0.0061 0.0033 'International Tables Vol C Tables 4.2.6.8 and 6.1.1.4'
F F 0.0171 0.0103 'International Tables Vol C Tables 4.2.6.8 and 6.1.1.4'
P P 0.1023 0.0942 'International Tables Vol C Tables 4.2.6.8 and 6.1.1.4'

loop_
_geom_angle_atom_site_label_1
_geom_angle_atom_site_label_2
_geom_angle_atom_site_label_3
_geom_angle
N2 C1 C2 110.7(5)
N2 C1 H1A 109.5
C2 C1 H1A 109.5
N2 C1 H1B 109.5
C2 C1 H1B 109.5
H1A C1 H1B 108.1
C1 C2 C3 114.6(4)
C1 C2 H2A 108.6
C3 C2 H2A 108.6
C1 C2 H2B 108.6
C3 C2 H2B 108.6
H2A C2 H2B 107.6
N1 C3 C2 111.7(4)
N1 C3 H3A 109.3
C2 C3 H3A 109.3
N1 C3 H3B 109.3
C2 C3 H3B 109.3
H3A C3 H3B 107.9
N2 C4 C5 121.5(7)
N2 C4 H4 119.2
C5 C4 H4 119.2
C4 C5 C6 119.2(6)
C4 C5 H5 120.4
C6 C5 H5 120.4
C7 C6 C5 118.0(7)
C7 C6 C15 122.3(7)
C5 C6 C15 119.7(7)
C8 C7 C6 120.6(7)
C8 C7 H7 119.7
C6 C7 H7 119.7
C7 C8 N2 121.2(7)
C7 C8 C9 120.9(7)
N2 C8 C9 117.8(6)
N1 C9 C14 119.2(6)
N1 C9 C8 119.1(6)
C14 C9 C8 121.7(6)
N1 C10 C11 120.4(6)
N1 C10 H10 119.8
C11 C10 H10 119.8
C12 C11 C10 119.9(6)
C12 C11 H11 120.0
C10 C11 H11 120.0
C14 C12 C11 117.4(6)
C14 C12 C13 120.6(6)
C11 C12 C13 122.0(6)
C12 C13 H13A 109.5
C12 C13 H13B 109.5
H13A C13 H13B 109.5
C12 C13 H13C 109.5
H13A C13 H13C 109.5
H13B C13 H13C 109.5
C9 C14 C12 122.2(6)
C9 C14 H14 118.9
C12 C14 H14 118.9
C16 C15 C6 124.9(7)
C16 C15 H15 117.5
C6 C15 H15 117.5
C15 C16 C17 127.7(7)
C15 C16 H16 116.1
C17 C16 H16 116.1
C18 C17 C22 117.8(6)
C18 C17 C16 118.8(7)
C22 C17 C16 123.3(7)
C19 C18 C17 121.5(6)
C19 C18 H18 119.3
C17 C18 H18 119.3
C18 C19 C20 120.8(6)
C18 C19 H19 119.6
C20 C19 H19 119.6
N3 C20 C21 120.5(6)
N3 C20 C19 122.5(6)
C21 C20 C19 117.0(6)
C22 C21 C20 121.3(6)
C22 C21 H21 119.4
C20 C21 H21 119.4
C21 C22 C17 121.5(7)
C21 C22 H22 119.2
C17 C22 H22 119.2
N3 C23 H23A 109.5
N3 C23 H23B 109.5
H23A C23 H23B 109.5
N3 C23 H23C 109.5
H23A C23 H23C 109.5
H23B C23 H23C 109.5
N3 C24 H24A 109.5
N3 C24 H24B 109.5
H24A C24 H24B 109.5
N3 C24 H24C 109.5
H24A C24 H24C 109.5
H24B C24 H24C 109.5
C26 C25 H25A 109.5
C26 C25 H25B 109.5
H25A C25 H25B 109.5
C26 C25 H25C 109.5
H25A C25 H25C 109.5
H25B C25 H25C 109.5
N4 C26 C25 178.8(11)
C10 N1 C9 120.9(5)
C10 N1 C3 119.9(5)
C9 N1 C3 119.3(5)
C4 N2 C8 119.3(6)
C4 N2 C1 119.3(6)
C8 N2 C1 121.4(6)
C20 N3 C24 119.0(6)
C20 N3 C23 121.4(6)
C24 N3 C23 119.6(5)
F4 P1 F3 178.9(3)
F4 P1 F6 90.3(3)
F3 P1 F6 90.5(2)
F4 P1 F2 91.0(2)
F3 P1 F2 89.79(18)
F6 P1 F2 90.8(2)
F4 P1 F1 89.12(19)
F3 P1 F1 90.07(19)
F6 P1 F1 89.3(2)
F2 P1 F1 179.8(2)
F4 P1 F5 89.7(2)
F3 P1 F5 89.5(2)
F6 P1 F5 178.9(2)
F2 P1 F5 90.25(19)
F1 P1 F5 89.58(19)
F7 P2 F10 178.2(3)
F7 P2 F11 90.9(2)
F10 P2 F11 90.4(2)
F7 P2 F8 90.4(3)
F10 P2 F8 88.3(2)
F11 P2 F8 178.6(3)
F7 P2 F9 89.0(3)
F10 P2 F9 89.8(2)
F11 P2 F9 89.5(2)
F8 P2 F9 90.7(2)
F7 P2 F12 91.4(3)
F10 P2 F12 89.8(2)
F11 P2 F12 90.8(2)
F8 P2 F12 88.9(2)
F9 P2 F12 179.5(3)

loop_
_geom_bond_atom_site_label_1
_geom_bond_atom_site_label_2
_geom_bond_distance
C1 N2 1.471(7)
C1 C2 1.518(7)
C1 H1A 0.9900
C1 H1B 0.9900
C2 C3 1.532(7)
C2 H2A 0.9900
C2 H2B 0.9900
C3 N1 1.478(6)
C3 H3A 0.9900
C3 H3B 0.9900
C4 N2 1.356(7)
C4 C5 1.371(7)
C4 H4 0.9500
C5 C6 1.401(7)
C5 H5 0.9500
C6 C7 1.396(7)
C6 C15 1.449(8)
C7 C8 1.348(8)
C7 H7 0.9500
C8 N2 1.362(7)
C8 C9 1.488(8)
C9 N1 1.366(7)
C9 C14 1.367(7)
C10 N1 1.341(6)
C10 C11 1.395(7)
C10 H10 0.9500
C11 C12 1.392(7)
C11 H11 0.9500
C12 C14 1.378(7)
C12 C13 1.488(7)
C13 H13A 0.9800
C13 H13B 0.9800
C13 H13C 0.9800
C14 H14 0.9500
C15 C16 1.366(7)
C15 H15 0.9500
C16 C17 1.452(8)
C16 H16 0.9500
C17 C18 1.390(7)
C17 C22 1.398(8)
C18 C19 1.371(7)
C18 H18 0.9500
C19 C20 1.415(7)
C19 H19 0.9500
C20 N3 1.360(7)
C20 C21 1.409(7)
C21 C22 1.359(7)
C21 H21 0.9500
C22 H22 0.9500
C23 N3 1.450(6)
C23 H23A 0.9800
C23 H23B 0.9800
C23 H23C 0.9800
C24 N3 1.441(6)
C24 H24A 0.9800
C24 H24B 0.9800
C24 H24C 0.9800
C25 C26 1.459(9)
C25 H25A 0.9800
C25 H25B 0.9800
C25 H25C 0.9800
C26 N4 1.125(8)
F1 P1 1.595(3)
F2 P1 1.585(3)
F3 P1 1.581(4)
F4 P1 1.568(4)
F5 P1 1.597(4)
F6 P1 1.584(4)
F7 P2 1.569(4)
F8 P2 1.591(4)
F9 P2 1.595(4)
F10 P2 1.578(3)
F11 P2 1.585(4)
F12 P2 1.600(4)

loop_
_geom_torsion_atom_site_label_1
_geom_torsion_atom_site_label_2
_geom_torsion_atom_site_label_3
_geom_torsion_atom_site_label_4
_geom_torsion
N2 C1 C2 C3 -43.0(7)
C1 C2 C3 N1 -42.3(7)
N2 C4 C5 C6 1.1(9)
C4 C5 C6 C7 0.3(8)
C4 C5 C6 C15 -179.9(5)
C5 C6 C7 C8 -0.3(8)
C15 C6 C7 C8 179.9(5)
C6 C7 C8 N2 -1.1(9)
C6 C7 C8 C9 178.1(5)
C7 C8 C9 N1 123.6(6)
N2 C8 C9 N1 -57.2(7)
C7 C8 C9 C14 -55.6(8)
N2 C8 C9 C14 123.6(6)
N1 C10 C11 C12 -0.2(9)
C10 C11 C12 C14 2.7(8)
C10 C11 C12 C13 -177.5(5)
N1 C9 C14 C12 0.9(9)
C8 C9 C14 C12 -180.0(6)
C11 C12 C14 C9 -3.1(9)
C13 C12 C14 C9 177.1(5)
C7 C6 C15 C16 3.1(9)
C5 C6 C15 C16 -176.8(5)
C6 C15 C16 C17 179.8(5)
C15 C16 C17 C18 180.0(5)
C15 C16 C17 C22 -2.4(10)
C22 C17 C18 C19 2.0(9)
C16 C17 C18 C19 179.7(5)
C17 C18 C19 C20 -0.3(9)
C18 C19 C20 N3 177.8(5)
C18 C19 C20 C21 -2.3(8)
N3 C20 C21 C22 -176.8(5)
C19 C20 C21 C22 3.3(8)
C20 C21 C22 C17 -1.7(9)
C18 C17 C22 C21 -1.0(9)
C16 C17 C22 C21 -178.6(5)
C11 C10 N1 C9 -2.2(9)
C11 C10 N1 C3 177.5(5)
C14 C9 N1 C10 1.9(8)
C8 C9 N1 C10 -177.3(6)
C14 C9 N1 C3 -177.8(5)
C8 C9 N1 C3 3.0(8)
C2 C3 N1 C10 -109.4(6)
C2 C3 N1 C9 70.3(6)
C5 C4 N2 C8 -2.4(8)
C5 C4 N2 C1 177.7(5)
C7 C8 N2 C4 2.4(8)
C9 C8 N2 C4 -176.7(5)
C7 C8 N2 C1 -177.7(5)
C9 C8 N2 C1 3.2(8)
C2 C1 N2 C4 -109.8(6)
C2 C1 N2 C8 70.3(6)
C21 C20 N3 C24 -177.9(5)
C19 C20 N3 C24 2.1(8)
C21 C20 N3 C23 1.7(8)
C19 C20 N3 C23 -178.3(5)
